data_7047522
loop_
_publ_author_name
'Pandey, Saurabh'
'Kumar, Pramod'
'Gupta, Rajeev'

_publ_section_title
;
 Polymerization led selective detection and removal of Zn<sup>2+</sup> and
 Cd<sup>2+</sup> ions: isolation of Zn- and Cd-MOFs and reversibility
 studies.
;
_journal_issue 41
_journal_name_full 'Dalton transactions (Cambridge, England : 2003)'
_journal_page_first 14686
_journal_page_last 14695
_journal_paper_doi 10.1039/c8dt01956h
_journal_volume 47
_journal_year 2018
_chemical_formula_moiety '0.5(C66 H46 Zn2 N10 O12), 12[H2O]'
_chemical_formula_sum 'C33 H47 N5 O18 Zn'
_chemical_formula_weight 867.13
_space_group_crystal_system monoclinic
_space_group_IT_number 15
_space_group_name_Hall '-I 2yc'
_space_group_name_H-M_alt 'I 1 2/c 1'
_symmetry_space_group_name_Hall '-I 2yc'
_symmetry_space_group_name_H-M 'I 1 2/c 1'
_atom_sites_solution_hydrogens geom
_audit_creation_date 2018-07-29
_audit_creation_method
;
Olex2 1.2
(compiled 2018.05.29 svn.r3508 for OlexSys, GUI svn.r5506)
;
_audit_update_record
;
2018-09-08 deposited with the CCDC.
2018-09-11 downloaded from the CCDC.
;
_cell_angle_alpha 90
_cell_angle_beta 105.277(9)
_cell_angle_gamma 90
_cell_formula_units_Z 4
_cell_length_a 18.5144(18)
_cell_length_b 13.2579(13)
_cell_length_c 18.8316(18)
_cell_measurement_reflns_used 114
_cell_measurement_temperature 100(2)
_cell_measurement_theta_max 27.32
_cell_measurement_theta_min 2.43
_cell_volume 4459.1(8)
_computing_cell_refinement 'Bruker Kappa Apex'
_computing_data_collection 'Bruker Kappa Apex'
_computing_data_reduction 'Bruker SAINT'
_computing_molecular_graphics 'Olex2 (Dolomanov et al., 2009)'
_computing_publication_material 'Olex2 (Dolomanov et al., 2009)'
_computing_structure_refinement 'XL (Sheldrick, 2016/4)'
_computing_structure_solution 'SHELXT 2014/5 (Sheldrick, 2014)'
_diffrn_ambient_temperature 100
_diffrn_measured_fraction_theta_full 0.998
_diffrn_measured_fraction_theta_max 0.998
_diffrn_measurement_device_type 'CCD area detector'
_diffrn_measurement_method 'phi omega scans'
_diffrn_radiation_type MoK\a
_diffrn_radiation_wavelength 0.71073
_diffrn_reflns_av_R_equivalents 0.1294
_diffrn_reflns_av_unetI/netI 0.1190
_diffrn_reflns_Laue_measured_fraction_full 0.998
_diffrn_reflns_Laue_measured_fraction_max 0.998
_diffrn_reflns_limit_h_max 21
_diffrn_reflns_limit_h_min -22
_diffrn_reflns_limit_k_max 15
_diffrn_reflns_limit_k_min -15
_diffrn_reflns_limit_l_max 22
_diffrn_reflns_limit_l_min -22
_diffrn_reflns_number 22833
_diffrn_reflns_point_group_measured_fraction_full 0.998
_diffrn_reflns_point_group_measured_fraction_max 0.998
_diffrn_reflns_theta_full 24.989
_diffrn_reflns_theta_max 24.989
_diffrn_reflns_theta_min 2.242
_exptl_absorpt_coefficient_mu 0.624
_exptl_absorpt_correction_T_max 0.965
_exptl_absorpt_correction_T_min 0.947
_exptl_absorpt_correction_type multi-scan
_exptl_absorpt_process_details '(SADABS; Bruker, 2000)'
_exptl_crystal_colour colorless
_exptl_crystal_density_diffrn 1.292
_exptl_crystal_description block
_exptl_crystal_F_000 1336
_exptl_crystal_size_max 0.18
_exptl_crystal_size_mid 0.15
_exptl_crystal_size_min 0.12
_refine_diff_density_max 0.556
_refine_diff_density_min -0.438
_refine_diff_density_rms 0.098
_refine_ls_extinction_method none
_refine_ls_goodness_of_fit_ref 1.041
_refine_ls_hydrogen_treatment constr
_refine_ls_matrix_type full
_refine_ls_number_parameters 205
_refine_ls_number_reflns 3924
_refine_ls_number_restraints 0
_refine_ls_restrained_S_all 1.041
_refine_ls_R_factor_all 0.1808
_refine_ls_R_factor_gt 0.1077
_refine_ls_shift/su_max 0.000
_refine_ls_shift/su_mean 0.000
_refine_ls_structure_factor_coef Fsqd
_refine_ls_weighting_details 'w=1/[\s^2^(Fo^2^)+(0.1782P)^2^] where P=(Fo^2^+2Fc^2^)/3'
_refine_ls_weighting_scheme calc
_refine_ls_wR_factor_gt 0.2820
_refine_ls_wR_factor_ref 0.3225
_reflns_Friedel_coverage 0.000
_reflns_number_gt 1831
_reflns_number_total 3924
_reflns_threshold_expression 'I > 2\s(I)'
_cod_data_source_file c8dt01956h2.cif
_cod_data_source_block 3julb
_cod_depositor_comments 'Adding full bibliography for 7047521--7047523.cif.'
_cod_original_formula_sum 'C33 H47 Zn N5 O18'
_cod_database_code 7047522
_shelx_shelxl_version_number 2016/4
_shelx_space_group_comment
;
The symmetry employed for this shelxl refinement is uniquely defined
by the following loop, which should always be used as a source of
symmetry information in preference to the above space-group names.
They are only intended as comments.
;
_olex2_refinement_description
;
1. Fixed Uiso
 At 1.2 times of:
  All C(H) groups, All C(H,H) groups
2.a Secondary CH2 refined with riding coordinates:
 C13(H13A,H13B)
2.b Aromatic/amide H refined with riding coordinates:
 C3(H3), C4(H4), C9(H9), C10(H10), C11(H11), C12(H12), C15(H15), C16(H16),
 C18(H18), C19(H19)
;
_smtbx_masks_special_details
;
A solvent mask was calculated and 396 electrons were
found in a volume of 2146\%A^3 in 1 void.
This is consistent with the presence of
12[H2O] per formula unit
which account for 480.0 electrons.
;
_smtbx_masks_void_probe_radius 1.2
_smtbx_masks_void_truncation_radius 1.2
_olex2_submission_special_instructions 'No special instructions were received'

loop_
_space_group_symop_operation_xyz
'x, y, z'
'-x, y, -z+1/2'
'x+1/2, y+1/2, z+1/2'
'-x+1/2, y+1/2, -z+1'
'-x, -y, -z'
'x, -y, z-1/2'
'-x+1/2, -y+1/2, -z+1/2'
'x+1/2, -y+1/2, z'

loop_
_atom_site_label
_atom_site_type_symbol
_atom_site_fract_x
_atom_site_fract_y
_atom_site_fract_z
_atom_site_U_iso_or_equiv
_atom_site_adp_type
_atom_site_occupancy
_atom_site_site_symmetry_order
_atom_site_calc_flag
_atom_site_refinement_flags_posn
_atom_site_refinement_flags_adp
_atom_site_refinement_flags_occupancy
Zn1 Zn 0.000000 -0.02331(11) 0.250000 0.0693(6) Uani 1 2 d S T P
O1 O 0.0590(4) -0.2063(5) 0.0884(4) 0.106(2) Uani 1 1 d . . .
O3 O 0.4213(3) 0.4258(5) 0.2000(3) 0.0859(18) Uani 1 1 d . . .
O4 O 0.3582(4) 0.5679(7) 0.1602(3) 0.106(2) Uani 1 1 d . . .
N1 N 0.0417(3) -0.0617(6) 0.1527(3) 0.0714(19) Uani 1 1 d . . .
N2 N 0.000000 -0.1717(11) 0.250000 0.091(3) Uani 1 2 d S T P
N4 N 0.1029(4) 0.1555(9) 0.0226(4) 0.081(2) Uani 1 1 d . . .
C1 C 0.0436(5) -0.1632(9) 0.1380(5) 0.083(3) Uani 1 1 d . . .
C2 C 0.0209(5) -0.2238(8) 0.1966(6) 0.090(3) Uani 1 1 d . . .
C3 C 0.0209(6) -0.3238(10) 0.1965(6) 0.121(4) Uani 1 1 d . . .
H3 H 0.035193 -0.358497 0.159442 0.145 Uiso 1 1 calc R . .
C4 C 0.000000 -0.3762(12) 0.250000 0.112(5) Uani 1 2 d S T P
H4 H 0.000001 -0.446363 0.250000 0.135 Uiso 1 2 calc RS T P
C8 C 0.0638(4) 0.0076(8) 0.1085(5) 0.070(2) Uani 1 1 d . . .
C9 C 0.1003(6) -0.0077(10) 0.0540(6) 0.106(4) Uani 1 1 d . . .
H9 H 0.111939 -0.073753 0.044420 0.127 Uiso 1 1 calc R . .
C10 C 0.1202(6) 0.0659(13) 0.0140(6) 0.098(4) Uani 1 1 d . . .
H10 H 0.146821 0.050276 -0.020087 0.118 Uiso 1 1 calc R . .
C11 C 0.0677(5) 0.1754(8) 0.0726(5) 0.090(3) Uani 1 1 d . . .
H11 H 0.054519 0.241959 0.078477 0.107 Uiso 1 1 calc R . .
C12 C 0.0496(5) 0.1051(9) 0.1157(5) 0.089(3) Uani 1 1 d . . .
H12 H 0.026389 0.124633 0.151752 0.106 Uiso 1 1 calc R . .
C13 C 0.1267(5) 0.2347(8) -0.0226(4) 0.103(3) Uani 1 1 d . . .
H13A H 0.142029 0.202871 -0.062630 0.123 Uiso 1 1 calc R . .
H13B H 0.084434 0.278285 -0.043863 0.123 Uiso 1 1 calc R . .
C14 C 0.1892(5) 0.2963(9) 0.0214(4) 0.083(3) Uani 1 1 d . . .
C15 C 0.2579(6) 0.2616(8) 0.0452(5) 0.101(3) Uani 1 1 d . . .
H15 H 0.267775 0.197556 0.030030 0.121 Uiso 1 1 calc R . .
C16 C 0.3189(5) 0.3161(9) 0.0932(4) 0.088(3) Uani 1 1 d . . .
H16 H 0.366024 0.287211 0.110930 0.105 Uiso 1 1 calc R . .
C17 C 0.3044(5) 0.4106(8) 0.1111(4) 0.080(3) Uani 1 1 d . . .
C18 C 0.2337(5) 0.4553(9) 0.0852(5) 0.107(3) Uani 1 1 d . . .
H18 H 0.223568 0.521362 0.096164 0.129 Uiso 1 1 calc R . .
C19 C 0.1776(5) 0.3893(9) 0.0396(5) 0.096(3) Uani 1 1 d . . .
H19 H 0.129512 0.415058 0.021765 0.115 Uiso 1 1 calc R . .
C20 C 0.3658(5) 0.4726(9) 0.1610(5) 0.082(3) Uani 1 1 d . . .

loop_
_atom_site_aniso_label
_atom_site_aniso_U_11
_atom_site_aniso_U_22
_atom_site_aniso_U_33
_atom_site_aniso_U_23
_atom_site_aniso_U_13
_atom_site_aniso_U_12
Zn1 0.0400(8) 0.1020(12) 0.0536(8) 0.000 -0.0095(6) 0.000
O1 0.108(5) 0.126(6) 0.080(4) -0.034(4) 0.016(4) -0.006(4)
O3 0.048(3) 0.141(5) 0.059(3) 0.007(3) -0.005(3) -0.009(3)
O4 0.083(5) 0.156(6) 0.066(4) 0.002(5) -0.002(3) -0.020(5)
N1 0.047(4) 0.095(6) 0.059(4) -0.008(4) -0.010(3) -0.004(4)
N2 0.044(6) 0.165(12) 0.054(6) 0.000 -0.007(5) 0.000
N4 0.052(5) 0.147(8) 0.040(4) -0.029(5) 0.002(3) -0.019(5)
C1 0.055(5) 0.109(9) 0.065(6) 0.000(6) -0.019(5) 0.004(5)
C2 0.057(6) 0.077(7) 0.105(8) -0.002(6) -0.032(5) -0.004(5)
C3 0.123(10) 0.101(10) 0.101(9) 0.016(7) -0.035(7) 0.002(7)
C4 0.110(12) 0.081(11) 0.118(13) 0.000 -0.019(10) 0.000
C8 0.044(5) 0.102(8) 0.059(5) -0.015(5) 0.004(4) -0.012(5)
C9 0.071(7) 0.143(10) 0.100(8) -0.066(8) 0.016(6) -0.023(6)
C10 0.069(7) 0.157(11) 0.075(7) -0.043(8) 0.029(5) -0.042(8)
C11 0.073(6) 0.118(8) 0.072(6) -0.011(6) 0.008(5) 0.009(6)
C12 0.093(7) 0.103(8) 0.080(6) 0.014(6) 0.040(5) -0.005(6)
C13 0.083(7) 0.174(10) 0.041(5) -0.002(6) -0.002(5) -0.038(6)
C14 0.042(5) 0.147(9) 0.047(5) 0.000(5) -0.012(4) -0.007(6)
C15 0.084(8) 0.155(9) 0.066(6) -0.025(6) 0.024(6) -0.034(7)
C16 0.054(5) 0.154(9) 0.049(5) -0.005(6) 0.004(4) -0.025(6)
C17 0.069(6) 0.129(8) 0.034(4) -0.006(5) -0.002(4) -0.013(6)
C18 0.050(6) 0.165(10) 0.089(7) 0.012(6) -0.013(5) 0.002(6)
C19 0.046(5) 0.164(11) 0.062(6) 0.011(6) -0.014(4) -0.006(6)
C20 0.061(6) 0.127(9) 0.058(5) 0.010(6) 0.017(5) -0.026(7)

loop_
_atom_type_symbol
_atom_type_description
_atom_type_scat_dispersion_real
_atom_type_scat_dispersion_imag
_atom_type_scat_source
C C 0.0033 0.0016 'International Tables Vol C Tables 4.2.6.8 and 6.1.1.4'
H H 0.0000 0.0000 'International Tables Vol C Tables 4.2.6.8 and 6.1.1.4'
Br Br -0.2901 2.4595 'International Tables Vol C Tables 4.2.6.8 and 6.1.1.4'
N N 0.0061 0.0033 'International Tables Vol C Tables 4.2.6.8 and 6.1.1.4'
O O 0.0106 0.0060 'International Tables Vol C Tables 4.2.6.8 and 6.1.1.4'
Zn Zn 0.2839 1.4301 'International Tables Vol C Tables 4.2.6.8 and 6.1.1.4'

loop_
_geom_angle_atom_site_label_1
_geom_angle_atom_site_label_2
_geom_angle_atom_site_label_3
_geom_angle
_geom_angle_site_symmetry_1
_geom_angle_site_symmetry_3
O3 Zn1 O3 98.9(4) 7 8_455
O3 Zn1 N1 97.4(2) 8_455 .
O3 Zn1 N1 97.4(2) 7 2
O3 Zn1 N1 99.7(2) 7 .
O3 Zn1 N1 99.7(2) 8_455 2
N1 Zn1 N1 153.5(5) . 2
N2 Zn1 O3 130.54(18) . 8_455
N2 Zn1 O3 130.54(18) . 7
N2 Zn1 N1 76.8(2) . 2
N2 Zn1 N1 76.8(2) . .
C20 O3 Zn1 109.8(6) . 7
C1 N1 Zn1 115.0(6) . .
C1 N1 C8 120.3(8) . .
C8 N1 Zn1 124.7(6) . .
C2 N2 Zn1 120.6(7) . .
C2 N2 Zn1 120.6(7) 2 .
C2 N2 C2 118.8(14) 2 .
C10 N4 C11 118.5(10) . .
C10 N4 C13 118.2(10) . .
C11 N4 C13 123.3(10) . .
O1 C1 N1 130.6(10) . .
O1 C1 C2 119.2(11) . .
N1 C1 C2 110.2(9) . .
N2 C2 C1 117.3(10) . .
C3 C2 N2 120.7(12) . .
C3 C2 C1 122.0(11) . .
C2 C3 H3 119.7 . .
C2 C3 C4 120.5(14) . .
C4 C3 H3 119.7 . .
C3 C4 C3 118.7(16) . 2
C3 C4 H4 120.7 . .
C3 C4 H4 120.7 2 .
N1 C8 C9 129.3(10) . .
C12 C8 N1 119.2(9) . .
C12 C8 C9 111.5(10) . .
C8 C9 H9 117.7 . .
C10 C9 C8 124.7(11) . .
C10 C9 H9 117.7 . .
N4 C10 C9 120.1(11) . .
N4 C10 H10 120.0 . .
C9 C10 H10 120.0 . .
N4 C11 H11 118.3 . .
N4 C11 C12 123.4(10) . .
C12 C11 H11 118.3 . .
C8 C12 H12 119.1 . .
C11 C12 C8 121.7(10) . .
C11 C12 H12 119.1 . .
N4 C13 H13A 109.2 . .
N4 C13 H13B 109.2 . .
H13A C13 H13B 107.9 . .
C14 C13 N4 112.0(7) . .
C14 C13 H13A 109.2 . .
C14 C13 H13B 109.2 . .
C15 C14 C13 122.8(11) . .
C19 C14 C13 120.5(9) . .
C19 C14 C15 116.7(9) . .
C14 C15 H15 117.7 . .
C14 C15 C16 124.6(10) . .
C16 C15 H15 117.7 . .
C15 C16 H16 121.7 . .
C17 C16 C15 116.7(9) . .
C17 C16 H16 121.7 . .
C16 C17 C18 122.5(9) . .
C16 C17 C20 119.7(9) . .
C18 C17 C20 117.8(10) . .
C17 C18 H18 123.0 . .
C17 C18 C19 114.0(10) . .
C19 C18 H18 123.0 . .
C14 C19 C18 125.5(9) . .
C14 C19 H19 117.3 . .
C18 C19 H19 117.3 . .
O3 C20 O4 124.6(9) . .
O3 C20 C17 117.3(10) . .
O4 C20 C17 118.0(9) . .

loop_
_geom_bond_atom_site_label_1
_geom_bond_atom_site_label_2
_geom_bond_distance
_geom_bond_site_symmetry_2
Zn1 O3 1.990(5) 7
Zn1 O3 1.990(5) 8_455
Zn1 N1 2.226(7) .
Zn1 N1 2.226(7) 2
Zn1 N2 1.967(14) .
O1 C1 1.192(10) .
O3 Zn1 1.989(5) 7
O3 C20 1.258(10) .
O4 C20 1.272(11) .
N1 C1 1.376(12) .
N1 C8 1.374(11) .
N2 C2 1.357(11) 2
N2 C2 1.357(11) .
N4 C10 1.253(13) .
N4 C11 1.306(11) .
N4 C13 1.488(11) .
C1 C2 1.512(13) .
C2 C3 1.326(13) .
C3 H3 0.9300 .
C3 C4 1.361(11) .
C4 C3 1.361(12) 2
C4 H4 0.9300 .
C8 C9 1.385(13) .
C8 C12 1.333(11) .
C9 H9 0.9300 .
C9 C10 1.341(14) .
C10 H10 0.9300 .
C11 H11 0.9300 .
C11 C12 1.336(11) .
C12 H12 0.9300 .
C13 H13A 0.9700 .
C13 H13B 0.9700 .
C13 C14 1.479(11) .
C14 C15 1.315(12) .
C14 C19 1.312(12) .
C15 H15 0.9300 .
C15 C16 1.441(11) .
C16 H16 0.9300 .
C16 C17 1.343(12) .
C17 C18 1.403(12) .
C17 C20 1.512(12) .
C18 H18 0.9300 .
C18 C19 1.454(13) .
C19 H19 0.9300 .

loop_
_geom_torsion_atom_site_label_1
_geom_torsion_atom_site_label_2
_geom_torsion_atom_site_label_3
_geom_torsion_atom_site_label_4
_geom_torsion
_geom_torsion_site_symmetry_1
_geom_torsion_site_symmetry_4
Zn1 O3 C20 O4 -6.9(10) 7 .
Zn1 O3 C20 C17 172.3(5) 7 .
Zn1 N1 C1 O1 175.5(8) . .
Zn1 N1 C1 C2 -3.7(7) . .
Zn1 N1 C8 C9 169.5(7) . .
Zn1 N1 C8 C12 -10.8(10) . .
Zn1 N2 C2 C1 -0.1(7) . .
Zn1 N2 C2 C3 -179.9(6) . .
O1 C1 C2 N2 -176.6(7) . .
O1 C1 C2 C3 3.2(12) . .
N1 C1 C2 N2 2.7(8) . .
N1 C1 C2 C3 -177.5(8) . .
N1 C8 C9 C10 -179.4(9) . .
N1 C8 C12 C11 -177.9(8) . .
N2 C2 C3 C4 -0.2(12) . .
N4 C11 C12 C8 -2.8(14) . .
N4 C13 C14 C15 72.1(12) . .
N4 C13 C14 C19 -106.7(11) . .
C1 N1 C8 C9 -11.1(12) . .
C1 N1 C8 C12 168.6(7) . .
C1 C2 C3 C4 -179.9(6) . .
C2 N2 C2 C1 179.9(7) 2 .
C2 N2 C2 C3 0.1(6) 2 .
C2 C3 C4 C3 0.1(6) . 2
C8 N1 C1 O1 -4.0(12) . .
C8 N1 C1 C2 176.8(6) . .
C8 C9 C10 N4 -3.1(16) . .
C9 C8 C12 C11 1.8(13) . .
C10 N4 C11 C12 0.6(13) . .
C10 N4 C13 C14 -106.4(10) . .
C11 N4 C10 C9 2.2(13) . .
C11 N4 C13 C14 70.8(11) . .
C12 C8 C9 C10 1.0(13) . .
C13 N4 C10 C9 179.5(8) . .
C13 N4 C11 C12 -176.6(8) . .
C13 C14 C15 C16 -174.6(8) . .
C13 C14 C19 C18 177.1(8) . .
C14 C15 C16 C17 -3.6(13) . .
C15 C14 C19 C18 -1.8(15) . .
C15 C16 C17 C18 0.2(13) . .
C15 C16 C17 C20 -179.7(7) . .
C16 C17 C18 C19 1.9(13) . .
C16 C17 C20 O3 -19.3(11) . .
C16 C17 C20 O4 160.0(8) . .
C17 C18 C19 C14 -1.2(14) . .
C18 C17 C20 O3 160.8(8) . .
C18 C17 C20 O4 -20.0(12) . .
C19 C14 C15 C16 4.3(14) . .
C20 C17 C18 C19 -178.2(7) . .

loop_
_smtbx_masks_void_nr
_smtbx_masks_void_average_x
_smtbx_masks_void_average_y
_smtbx_masks_void_average_z
_smtbx_masks_void_volume
_smtbx_masks_void_count_electrons
_smtbx_masks_void_content
1 -0.693 -0.810 -0.232 2146.0 395.9 '6 water'
